data_1529757
loop_
_publ_author_name
'Chen, S.'
'White, D.R.'
'Sato, H.'
'Robinson, W.R.'
'Lewis, J.B.'

_publ_section_title
;
 Structural characterization and ionic conductivity of Co2+ stabilized
 beta" -alumina
;
_journal_name_full 'Journal of Solid State Chemistry'
_journal_page_first 26
_journal_page_last 34
_journal_volume 62
_journal_year 1986
_chemical_formula_sum 'Al10.2 Co0.701 Na1.82 O16.9'
_chemical_name_systematic 'Na1.82 Al10.2 Co.701 O16.9'
_space_group_IT_number 166
_symmetry_space_group_name_Hall '-R 3 2"'
_symmetry_space_group_name_H-M 'R -3 m :H'
_cell_angle_alpha 90
_cell_angle_beta 90
_cell_angle_gamma 120
_cell_formula_units_Z 3
_cell_length_a 5.6153
_cell_length_b 5.6153
_cell_length_c 33.7119
_cell_volume 920.576
_citation_journal_id_ASTM JSSCBI
_cod_data_source_file Chen_JSSCBI_1986_1125.cif
_cod_data_source_block Al10.2Co0.701Na1.82O16.9
_cod_original_cell_volume 920.5763
_cod_database_code 1529757

loop_
_symmetry_equiv_pos_as_xyz
x,y,z
-y,x-y,z
-x+y,-x,z
y,x,-z
-x,-x+y,-z
x-y,-y,-z
-x,-y,-z
y,-x+y,-z
x-y,x,-z
-y,-x,z
x,x-y,z
-x+y,y,z
x+2/3,y+1/3,z+1/3
-y+2/3,x-y+1/3,z+1/3
-x+y+2/3,-x+1/3,z+1/3
y+2/3,x+1/3,-z+1/3
-x+2/3,-x+y+1/3,-z+1/3
x-y+2/3,-y+1/3,-z+1/3
-x+2/3,-y+1/3,-z+1/3
y+2/3,-x+y+1/3,-z+1/3
x-y+2/3,x+1/3,-z+1/3
-y+2/3,-x+1/3,z+1/3
x+2/3,x-y+1/3,z+1/3
-x+y+2/3,y+1/3,z+1/3
x+1/3,y+2/3,z+2/3
-y+1/3,x-y+2/3,z+2/3
-x+y+1/3,-x+2/3,z+2/3
y+1/3,x+2/3,-z+2/3
-x+1/3,-x+y+2/3,-z+2/3
x-y+1/3,-y+2/3,-z+2/3
-x+1/3,-y+2/3,-z+2/3
y+1/3,-x+y+2/3,-z+2/3
x-y+1/3,x+2/3,-z+2/3
-y+1/3,-x+2/3,z+2/3
x+1/3,x-y+2/3,z+2/3
-x+y+1/3,y+2/3,z+2/3

loop_
_atom_site_label
_atom_site_type_symbol
_atom_site_fract_x
_atom_site_fract_y
_atom_site_fract_z
_atom_site_occupancy
_atom_site_U_iso_or_equiv
Al3 Al+3 0 0 0.4502 1 0.0
Al2 Al+3 0 0 0.35 0.558 0.0
O5 O-2 0 0 0.5 0.936 0.0
O1 O-2 0.1535 0.307 0.0343 1 0.0
O3 O-2 0 0 0.2958 1 0.0
Na1 Na+1 0 0 0.176 0.306 0.0
Al1 Al+3 0.3347 0.16735 0.0711 1 0.0
Al4 Al+3 0 0 0 1 0.0
Co1 Co+2 0 0 0.35 0.3504 0.0
Na2 Na+1 -0.063 0.063 0.1713 0.2 0.0
O2 O-2 0.1631 0.3262 0.2353 1 0.0
O4 O-2 0 0 0.0966 1 0.0
